data_7234526
loop_
_publ_author_name
'Tianliang Chen'
'Zhihua Sun'
'Sangen Zhao'
'Chengmin Ji'
'Junhua Luo'

_publ_section_title
;
 An organic-inorganic hybrid co-crystal complex as a high-performance
 solid-state nonlinear optical switch
;
_journal_name_full 'Journal of Materials Chemistry C'
_journal_page_first 266
_journal_page_last 271
_journal_paper_doi 10.1039/C5TC03278D
_journal_volume 4
_journal_year 2016
_chemical_formula_moiety 'C6 H14 N2, Cl3 Fe H6 O3, 2(Cl)'
_chemical_formula_sum 'C6 H20 Cl5 Fe N2 O3'
_chemical_formula_weight 401.34
_space_group_IT_number 19
_space_group_name_Hall 'P 2ac 2ab'
_space_group_name_H-M_alt 'P 21 21 21'
_symmetry_cell_setting orthorhombic
_symmetry_space_group_name_H-M 'P 21 21 21'
_atom_sites_solution_hydrogens geom
_atom_sites_solution_primary direct
_atom_sites_solution_secondary difmap
_cell_angle_alpha 90.00
_cell_angle_beta 90.00
_cell_angle_gamma 90.00
_cell_formula_units_Z 4
_cell_length_a 6.9337(2)
_cell_length_b 12.7285(4)
_cell_length_c 16.9517(7)
_cell_measurement_temperature 100(2)
_cell_volume 1496.08(9)
_computing_structure_refinement 'SHELXL-97 (Sheldrick, 1997)'
_computing_structure_solution 'SHELXS-97 (Sheldrick, 1990)'
_diffrn_ambient_temperature 100(2)
_diffrn_measured_fraction_theta_full 0.992
_diffrn_measured_fraction_theta_max 0.992
_diffrn_radiation_monochromator graphite
_diffrn_radiation_source 'fine-focus sealed tube'
_diffrn_radiation_type MoK\a
_diffrn_radiation_wavelength 0.71073
_diffrn_reflns_av_R_equivalents 0.0279
_diffrn_reflns_av_sigmaI/netI 0.0470
_diffrn_reflns_limit_h_max 8
_diffrn_reflns_limit_h_min -6
_diffrn_reflns_limit_k_max 15
_diffrn_reflns_limit_k_min -12
_diffrn_reflns_limit_l_max 13
_diffrn_reflns_limit_l_min -21
_diffrn_reflns_number 5337
_diffrn_reflns_theta_full 26.36
_diffrn_reflns_theta_max 26.36
_diffrn_reflns_theta_min 3.17
_exptl_absorpt_coefficient_mu 1.898
_exptl_absorpt_correction_T_max 0.8329
_exptl_absorpt_correction_T_min 0.7027
_exptl_crystal_colour orange-yellow
_exptl_crystal_density_diffrn 1.782
_exptl_crystal_density_method 'not measured'
_exptl_crystal_description cuboid
_exptl_crystal_F_000 820
_exptl_crystal_preparation 'phase transition'
_exptl_crystal_recrystallization_method 'Re-crystallisation from solvent: water'
_exptl_crystal_size_max 0.20
_exptl_crystal_size_mid 0.20
_exptl_crystal_size_min 0.10
_refine_diff_density_max 0.308
_refine_diff_density_min -0.583
_refine_diff_density_rms 0.081
_refine_ls_abs_structure_details 'Flack H D (1983), Acta Cryst. A39, 876-881'
_refine_ls_abs_structure_Flack 0.37(2)
_refine_ls_extinction_method none
_refine_ls_goodness_of_fit_ref 1.065
_refine_ls_hydrogen_treatment mixed
_refine_ls_matrix_type full
_refine_ls_number_parameters 157
_refine_ls_number_reflns 2885
_refine_ls_number_restraints 0
_refine_ls_restrained_S_all 1.065
_refine_ls_R_factor_all 0.0354
_refine_ls_R_factor_gt 0.0301
_refine_ls_shift/su_max 0.001
_refine_ls_shift/su_mean 0.000
_refine_ls_structure_factor_coef Fsqd
_refine_ls_weighting_details 'calc w=1/[\s^2^(Fo^2^)+(0.0280P)^2^+0.0000P] where P=(Fo^2^+2Fc^2^)/3'
_refine_ls_weighting_scheme calc
_refine_ls_wR_factor_gt 0.0640
_refine_ls_wR_factor_ref 0.0680
_reflns_number_gt 2659
_reflns_number_total 2885
_reflns_threshold_expression >2sigma(I)
_cod_data_source_file J-Mater-Chem-C-2016-4-266.cif
_cod_data_source_block 2
_cod_original_sg_symbol_H-M P212121
_cod_database_code 7234526

loop_
_symmetry_equiv_pos_as_xyz
'x, y, z'
'-x+1/2, -y, z+1/2'
'x+1/2, -y+1/2, -z'
'-x, y+1/2, -z+1/2'

loop_
_atom_site_label
_atom_site_type_symbol
_atom_site_fract_x
_atom_site_fract_y
_atom_site_fract_z
_atom_site_U_iso_or_equiv
_atom_site_adp_type
_atom_site_occupancy
_atom_site_symmetry_multiplicity
_atom_site_calc_flag
_atom_site_refinement_flags
_atom_site_disorder_assembly
_atom_site_disorder_group
Fe1 Fe 0.70237(6) 0.34321(3) 0.74392(3) 0.00849(12) Uani 1 1 d . . .
Cl2 Cl 0.73863(11) 0.34933(6) 0.60723(4) 0.01192(17) Uani 1 1 d . . .
Cl4 Cl 0.76168(11) 0.65879(6) 0.63908(4) 0.01443(18) Uani 1 1 d . . .
Cl5 Cl 0.71572(11) 0.35466(6) 0.38013(4) 0.01286(17) Uani 1 1 d . . .
Cl3 Cl 0.41557(10) 0.43930(6) 0.74550(5) 0.01271(17) Uani 1 1 d . . .
Cl1 Cl 0.71684(11) 0.32258(6) 0.88031(4) 0.01241(17) Uani 1 1 d . . .
O2 O 0.8561(3) 0.48021(19) 0.75228(17) 0.0128(5) Uani 1 1 d . . .
O1 O 0.95562(18) 0.25862(11) 0.74226(10) 0.0138(5) Uani 1 1 d . . .
H1C H 0.9642 0.2251 0.6989 0.021 Uiso 1 1 d R . .
H1D H 0.9560 0.2151 0.7804 0.021 Uiso 1 1 d R . .
O3 O 0.54590(18) 0.20754(11) 0.73601(11) 0.0119(5) Uani 1 1 d R . .
H3C H 0.4722 0.2089 0.6947 0.018 Uiso 1 1 d R . .
H3D H 0.4738 0.2001 0.7774 0.018 Uiso 1 1 d R . .
N2 N 0.1486(2) 0.52455(15) 0.43857(10) 0.0123(6) Uani 1 1 d R . .
H2 H 0.0693 0.5406 0.3960 0.015 Uiso 1 1 calc R . .
N1 N 0.3594(4) 0.4811(2) 0.55221(17) 0.0123(6) Uani 1 1 d . . .
H1 H 0.4386 0.4648 0.5948 0.015 Uiso 1 1 calc R . .
C1 C 0.3081(5) 0.3812(3) 0.5100(2) 0.0182(8) Uani 1 1 d . . .
H1A H 0.2370 0.3335 0.5458 0.022 Uiso 1 1 calc R . .
H1B H 0.4267 0.3449 0.4921 0.022 Uiso 1 1 calc R . .
C2 C 0.4663(5) 0.5526(3) 0.4978(2) 0.0159(7) Uani 1 1 d . . .
H2B H 0.5856 0.5180 0.4790 0.019 Uiso 1 1 calc R . .
H2A H 0.5027 0.6179 0.5259 0.019 Uiso 1 1 calc R . .
C3 C 0.1810(5) 0.5340(3) 0.58252(19) 0.0174(8) Uani 1 1 d . . .
H3B H 0.2154 0.5997 0.6105 0.021 Uiso 1 1 calc R . .
H3A H 0.1126 0.4873 0.6199 0.021 Uiso 1 1 calc R . .
C4 C 0.1838(7) 0.4094(3) 0.4399(3) 0.0380(11) Uani 1 1 d . . .
H4B H 0.2491 0.3877 0.3906 0.046 Uiso 1 1 calc R . .
H4A H 0.0593 0.3716 0.4433 0.046 Uiso 1 1 calc R . .
C6 C 0.0526(6) 0.5584(4) 0.5122(2) 0.0355(12) Uani 1 1 d . . .
H6A H -0.0721 0.5212 0.5179 0.043 Uiso 1 1 calc R . .
H6B H 0.0263 0.6347 0.5100 0.043 Uiso 1 1 calc R . .
C5 C 0.3364(5) 0.5785(4) 0.4282(2) 0.0302(10) Uani 1 1 d . . .
H5A H 0.3162 0.6554 0.4251 0.036 Uiso 1 1 calc R . .
H5B H 0.3979 0.5551 0.3785 0.036 Uiso 1 1 calc R . .
H2C H 0.830(5) 0.520(3) 0.715(2) 0.017(11) Uiso 1 1 d . . .
H2D H 0.840(6) 0.512(3) 0.790(3) 0.032(14) Uiso 1 1 d . . .

loop_
_atom_site_aniso_label
_atom_site_aniso_U_11
_atom_site_aniso_U_22
_atom_site_aniso_U_33
_atom_site_aniso_U_23
_atom_site_aniso_U_13
_atom_site_aniso_U_12
Fe1 0.0091(2) 0.0080(2) 0.0084(2) -0.00067(19) -0.00026(19) 0.00037(19)
Cl2 0.0142(4) 0.0128(4) 0.0087(4) -0.0004(3) -0.0002(3) 0.0025(4)
Cl4 0.0165(4) 0.0168(4) 0.0099(4) -0.0023(3) 0.0005(3) 0.0009(4)
Cl5 0.0154(4) 0.0143(4) 0.0089(4) 0.0013(3) 0.0004(3) 0.0013(4)
Cl3 0.0119(3) 0.0136(4) 0.0126(4) 0.0009(3) 0.0007(3) 0.0038(3)
Cl1 0.0133(4) 0.0154(4) 0.0086(4) -0.0007(3) -0.0001(3) 0.0007(4)
O2 0.0153(12) 0.0120(11) 0.0110(14) 0.0001(12) -0.0016(12) -0.0024(10)
O1 0.0180(10) 0.0205(12) 0.0030(12) -0.0001(10) 0.0001(10) 0.0059(10)
O3 0.0131(10) 0.0124(11) 0.0101(13) 0.0014(10) -0.0005(9) -0.0011(10)
N2 0.0100(14) 0.0188(15) 0.0079(14) -0.0005(13) -0.0022(12) 0.0033(12)
N1 0.0110(14) 0.0174(15) 0.0084(15) 0.0031(12) -0.0012(12) 0.0030(12)
C1 0.0241(18) 0.0101(16) 0.020(2) 0.0015(14) 0.0022(16) 0.0023(17)
C2 0.0153(16) 0.0181(18) 0.014(2) 0.0014(16) -0.0028(15) -0.0079(16)
C3 0.0167(17) 0.0226(18) 0.013(2) 0.0011(15) 0.0027(14) 0.0069(17)
C4 0.043(3) 0.0160(19) 0.055(3) -0.009(2) -0.031(2) 0.002(2)
C6 0.028(2) 0.067(3) 0.012(2) 0.002(2) 0.0046(17) 0.027(2)
C5 0.019(2) 0.040(2) 0.031(2) 0.024(2) -0.0075(17) -0.0087(19)

loop_
_atom_type_symbol
_atom_type_description
_atom_type_scat_dispersion_real
_atom_type_scat_dispersion_imag
_atom_type_scat_source
C C 0.0033 0.0016 'International Tables Vol C Tables 4.2.6.8 and 6.1.1.4'
H H 0.0000 0.0000 'International Tables Vol C Tables 4.2.6.8 and 6.1.1.4'
Cl Cl 0.1484 0.1585 'International Tables Vol C Tables 4.2.6.8 and 6.1.1.4'
Fe Fe 0.3463 0.8444 'International Tables Vol C Tables 4.2.6.8 and 6.1.1.4'
N N 0.0061 0.0033 'International Tables Vol C Tables 4.2.6.8 and 6.1.1.4'
O O 0.0106 0.0060 'International Tables Vol C Tables 4.2.6.8 and 6.1.1.4'

loop_
_geom_angle_atom_site_label_1
_geom_angle_atom_site_label_2
_geom_angle_atom_site_label_3
_geom_angle
_geom_angle_site_symmetry_1
_geom_angle_site_symmetry_3
O3 Fe1 O2 179.28(8) . .
O3 Fe1 O1 90.57(6) . .
O2 Fe1 O1 90.13(8) . .
O3 Fe1 Cl1 89.59(6) . .
O2 Fe1 Cl1 90.28(8) . .
O1 Fe1 Cl1 85.29(5) . .
O3 Fe1 Cl2 91.16(6) . .
O2 Fe1 Cl2 89.09(8) . .
O1 Fe1 Cl2 84.95(5) . .
Cl1 Fe1 Cl2 170.22(3) . .
O3 Fe1 Cl3 89.50(4) . .
O2 Fe1 Cl3 89.80(7) . .
O1 Fe1 Cl3 179.85(6) . .
Cl1 Fe1 Cl3 94.84(3) . .
Cl2 Fe1 Cl3 94.92(3) . .
C6 N2 C5 111.1(3) . .
C6 N2 C4 110.4(3) . .
C5 N2 C4 108.3(3) . .
C2 N1 C3 110.3(3) . .
C2 N1 C1 109.9(3) . .
C3 N1 C1 110.4(3) . .
N1 C1 C4 108.0(3) . .
N1 C2 C5 108.5(3) . .
N1 C3 C6 107.8(3) . .
N2 C4 C1 109.9(3) . .
N2 C6 C3 109.8(3) . .
N2 C5 C2 109.1(3) . .

loop_
_geom_bond_atom_site_label_1
_geom_bond_atom_site_label_2
_geom_bond_distance
_geom_bond_site_symmetry_2
Fe1 O3 2.0438(14) .
Fe1 O2 2.049(2) .
Fe1 O1 2.0600(13) .
Fe1 Cl1 2.3291(9) .
Fe1 Cl2 2.3320(9) .
Fe1 Cl3 2.3348(8) .
N2 C6 1.479(4) .
N2 C5 1.483(4) .
N2 C4 1.486(4) .
N1 C2 1.493(4) .
N1 C3 1.500(4) .
N1 C1 1.502(4) .
C1 C4 1.511(5) .
C2 C5 1.521(5) .
C3 C6 1.520(5) .
